data_7201974
loop_
_publ_author_name
'Wood, Peter A.'
'Francis, Duncan'
'Marshall, William G.'
'Moggach, Stephen A.'
'Parsons, Simon'
'Pidcock, Elna'
'Rohl, Andrew L.'

_publ_section_title
;
 A study of the high-pressure polymorphs of L-serine using ab initio
 structures and PIXEL calculations
;
_journal_issue 9
_journal_name_full CrystEngComm
_journal_page_first 1154
_journal_paper_doi 10.1039/b801571f
_journal_volume 10
_journal_year 2008
_chemical_absolute_configuration syn
_chemical_formula_moiety 'C3 D7 N O3'
_chemical_formula_sum 'C3 D7 N O3'
_chemical_formula_weight 112.11
_chemical_name_common L-serine-d7
_chemical_name_systematic
;
L-serine-d7
;
_space_group_IT_number 19
_symmetry_cell_setting orthorhombic
_symmetry_Int_Tables_number 19
_symmetry_space_group_name_Hall 'P 2ac 2ab'
_symmetry_space_group_name_H-M 'P 21 21 21'
_cell_angle_alpha 90
_cell_angle_beta 90
_cell_angle_gamma 90
_cell_formula_units_Z 4
_cell_length_a 8.35471(71)
_cell_length_b 8.70622(53)
_cell_length_c 5.49678(53)
_cell_measurement_pressure 3458000
_cell_measurement_temperature 298
_cell_volume 399.82(6)
_diffrn_ambient_temperature 298
_diffrn_detector 'ZnS scintillator'
_diffrn_detector_type custom
_diffrn_measurement_device_type 'HiPr/PEARL, ISIS'
_diffrn_radiation_probe neutron
_diffrn_radiation_type Neutron
_diffrn_reflns_limit_h_max 13
_diffrn_reflns_limit_h_min 0
_diffrn_reflns_limit_k_max 14
_diffrn_reflns_limit_k_min 0
_diffrn_reflns_limit_l_max 9
_diffrn_reflns_limit_l_min 0
_diffrn_reflns_number 1135
_diffrn_source 'Pulsed neutron source'
_exptl_absorpt_correction_type empirical
_exptl_absorpt_process_details
;
Calculated using custom ISIS software.
;
_exptl_crystal_density_diffrn 1.862
_exptl_crystal_density_method 'not measured'
_pd_char_colour Colourless
_pd_char_particle_morphology Block
_pd_instr_dist_spec/detc 600
_pd_instr_dist_src/spec 12600
_pd_instr_location 'ISIS, Rutherford Appleton Laboratory'
_pd_meas_2theta_fixed 90
_pd_meas_scan_method Time-of-flight
_pd_proc_info_data_reduction
;
Custom ISIS software
;
_pd_proc_info_excluded_regions
;
excluded short TOF region above

;
_pd_proc_ls_background_function 'Chebychev polynomial'
_pd_proc_ls_pref_orient_corr
;
Modelling of preferred orientation was found to be unnecessary.
;
_pd_proc_ls_profile_function
;
Voigt function convoluted with a back-to-back double exponential.
;
_pd_proc_ls_prof_R_factor 3.049
_pd_proc_ls_prof_wR_factor 2.522
_pd_spec_mounting 'TiZr Capsule'
_pd_spec_mount_mode transmission
_refine_ls_extinction_method none
_refine_ls_goodness_of_fit_all 1.287
_refine_ls_hydrogen_treatment refxyz
_refine_ls_matrix_type sparse
_refine_ls_number_parameters 273
_refine_ls_number_restraints 0
_refine_ls_shift/su_max <0.001
_refine_ls_weighting_scheme sigma
_cod_data_source_file b801571f.txt
_cod_data_source_block serine34T
_cod_depositor_comments
;
The following automatic conversions were performed:
'_symmetry_cell_setting' value 'Orthorhombic' changed to 'orthorhombic'
according to '/home/saulius/struct/CIF-dictionaries/cif_core.dic'
dictionary named 'cif_core.dic' version 2.4.1 from 2010-06-29.

Automatic conversion script
Id: cif_fix_enum 1527 2010-12-29 10:47:43Z saulius 
;
_cod_original_cell_volume 399.824(57)
_cod_original_sg_symbol_H-M P212121
_cod_database_code 7201974

loop_
_symmetry_equiv_pos_as_xyz
'-x, y+1/2, -z+1/2'
'-x+1/2, -y, z+1/2'
'x, y, z'
'x+1/2, -y+1/2, -z'

loop_
_atom_site_label
_atom_site_type_symbol
_atom_site_symmetry_multiplicity
_atom_site_fract_x
_atom_site_fract_y
_atom_site_fract_z
_atom_site_occupancy
_atom_site_B_iso_or_equiv
C1 C 0 0.89010(21) 0.80180(21) 0.35345(31) 1 1.174(20)
C2 C 0 0.92821(30) 0.75217(27) 0.61521(48) 1 1.174(20)
C3 C 0 0.92978(52) 0.57706(46) 0.63255(73) 1 1.174(20)
N1 N 0 0.80378(42) 0.81444(37) 0.78245(73) 1 1.174(20)
O1 O 0 0.77359(34) 0.88483(33) 0.31555(59) 1 1.174(20)
O2 O 0 0.98538(34) 0.75093(34) 0.19552(62) 1 1.174(20)
O3 O 0 0.77813(67) 0.51228(61) 0.57495(92) 1 1.174(20)
D1 D 0 1.04235(48) 0.79384(46) 0.67225(97) 1 1.760(30)
D2 D 0 0.96072(73) 0.54731(68) 0.81495(98) 1 1.760(30)
D3 D 0 1.01685(65) 0.53560(64) 0.50656(95) 1 1.760(30)
D4 D 0 0.69635(56) 0.76103(51) 0.75871(98) 1 1.760(30)
D5 D 0 0.83513(67) 0.80059(58) 0.96031(94) 1 1.760(30)
D6 D 0 0.78550(56) 0.92890(52) 0.75517(98) 1 1.760(30)
D7 D 0 0.7243(42) 0.4949(36) 0.7214(51) 1 1.760(30)

loop_
_atom_type_symbol
_atom_type_description
_atom_type_scat_dispersion_real
_atom_type_scat_dispersion_imag
_atom_type_scat_source
C C 0.0000 0.0000 'International Tables Vol C Tables 4.2.6.8 and 6.1.1.4'
H H 0.0000 0.0000 'International Tables Vol C Tables 4.2.6.8 and 6.1.1.4'
N N 0.0000 0.0000 'International Tables Vol C Tables 4.2.6.8 and 6.1.1.4'
O O 0.0000 0.0000 'International Tables Vol C Tables 4.2.6.8 and 6.1.1.4'
